data_7113529
loop_
_publ_author_name
'Kidowaki, Masatoshi'
'Tamaoki, Nobuyuki'

_publ_section_title
;
 Unique crystal structures of donor--acceptor complexes: crossed
 arrangement of two charge-transfer columns
;
_journal_issue 2
_journal_name_full 'Chemical Communications'
_journal_page_first 290
_journal_paper_doi 10.1039/b207809k
_journal_year 2003
_chemical_formula_moiety 'C14 H6 O8 S2, C12 H14 N2, 2(C6 H4 O2), 2(H2 O)'
_chemical_formula_sum 'C38 H36 N2 O14 S2'
_chemical_formula_weight 808.83
_space_group_IT_number 7
_symmetry_cell_setting monoclinic
_symmetry_Int_Tables_number 7
_symmetry_space_group_name_Hall 'P -2yc'
_symmetry_space_group_name_H-M 'P 1 c 1'
_atom_sites_solution_hydrogens 'geom and d-fourier'
_atom_sites_solution_primary direct
_atom_sites_solution_secondary difmap
_cell_angle_alpha 90
_cell_angle_beta 101.77(2)
_cell_angle_gamma 90
_cell_formula_units_Z 2
_cell_length_a 7.830(2)
_cell_length_b 11.920(3)
_cell_length_c 20.356(3)
_cell_measurement_reflns_used 25
_cell_measurement_temperature 223.2
_cell_measurement_theta_max 11.4
_cell_measurement_theta_min 9.2
_cell_volume 1860.0(7)
_computing_structure_refinement 'SHELXL-97 (Sheldrick, 1997)'
_computing_structure_solution 'SHELXS-97 (Sheldrick, 1990)'
_diffrn_measured_fraction_theta_full 0.999
_diffrn_measured_fraction_theta_max 0.999
_diffrn_measurement_device_type 'Rigaku AFC7R'
_diffrn_measurement_method \w-2\q
_diffrn_radiation_type 'Mo K\a'
_diffrn_radiation_wavelength 0.7107
_diffrn_reflns_av_R_equivalents 0.0505
_diffrn_reflns_limit_h_max 10
_diffrn_reflns_limit_h_min 0
_diffrn_reflns_limit_k_max 0
_diffrn_reflns_limit_k_min -15
_diffrn_reflns_limit_l_max 25
_diffrn_reflns_limit_l_min -26
_diffrn_reflns_number 5232
_diffrn_reflns_theta_full 27.50
_diffrn_reflns_theta_max 27.50
_diffrn_reflns_theta_min 2.0
_diffrn_standards_decay_% 2.92
_diffrn_standards_interval_count 150
_diffrn_standards_number 3
_exptl_absorpt_coefficient_mu 0.217
_exptl_absorpt_correction_type none
_exptl_crystal_colour orange
_exptl_crystal_density_diffrn 1.444
_exptl_crystal_density_method 'not measured'
_exptl_crystal_description prismatic
_exptl_crystal_F_000 840
_exptl_crystal_size_max 0.600
_exptl_crystal_size_mid 0.050
_exptl_crystal_size_min 0.050
_refine_diff_density_max 0.364
_refine_diff_density_min -0.539
_refine_diff_density_rms 0.080
_refine_ls_abs_structure_details 'Flack ,but not accurately'
_refine_ls_abs_structure_Flack -0.04(19)
_refine_ls_extinction_method none
_refine_ls_goodness_of_fit_ref 0.848
_refine_ls_hydrogen_treatment mixed
_refine_ls_matrix_type full
_refine_ls_number_parameters 517
_refine_ls_number_reflns 4592
_refine_ls_number_restraints 8
_refine_ls_restrained_S_all 0.847
_refine_ls_R_factor_all 0.1336
_refine_ls_R_factor_gt 0.0537
_refine_ls_shift/su_max 0.028
_refine_ls_structure_factor_coef Fsqd
_refine_ls_weighting_details 'calc w=1/[\s^2^(Fo^2^)+(0.1000P)^2^+0.0000P] where P=(Fo^2^+2Fc^2^)/3'
_refine_ls_weighting_scheme calc
_refine_ls_wR_factor_gt 0.1298
_refine_ls_wR_factor_ref 0.2019
_reflns_number_gt 1752
_reflns_number_total 4592
_reflns_threshold_expression >2.0sigma(I)
_cod_data_source_file b207809k.txt
_cod_data_source_block C3
_cod_depositor_comments
;
 Adding quotes around the values of the _atom_type_scat_source data item.

 Antanas Vaitkus,
 2018-07-07
;
_cod_original_cell_volume 1859.9(8)
_cod_original_formula_sum 'C38 H36 N2 O14 S2 '
_cod_database_code 7113529

loop_
_symmetry_equiv_pos_as_xyz
x,y,z
x,-y,1/2+z

loop_
_atom_site_label
_atom_site_type_symbol
_atom_site_fract_x
_atom_site_fract_y
_atom_site_fract_z
_atom_site_U_iso_or_equiv
_atom_site_adp_type
_atom_site_occupancy
_atom_site_symmetry_multiplicity
_atom_site_calc_flag
_atom_site_refinement_flags
S1 S 0.5862(3) 0.4117(2) 0.47064(14) 0.0299(6) Uani 1 1 d .
S2 S 0.0674(3) -0.1747(2) 0.36689(13) 0.0305(6) Uani 1 1 d .
O1 O 0.6425(10) 0.4618(6) 0.4135(4) 0.0362(19) Uani 1 1 d .
O2 O 0.5572(10) 0.4972(7) 0.5194(4) 0.042(2) Uani 1 1 d .
O3 O 0.6960(10) 0.3206(6) 0.5027(4) 0.0377(18) Uani 1 1 d .
O4 O -0.0112(10) -0.1104(6) 0.4122(3) 0.0357(18) Uani 1 1 d .
O5 O -0.0387(9) -0.1858(6) 0.2991(3) 0.0379(19) Uani 1 1 d .
O6 O 0.1281(10) -0.2860(6) 0.3937(4) 0.040(2) Uani 1 1 d .
O7 O -0.0100(9) 0.0726(6) 0.3296(4) 0.0358(18) Uani 1 1 d .
O8 O 0.6120(10) 0.2264(6) 0.3703(4) 0.0385(19) Uani 1 1 d .
O9 O 0.5962(14) 0.2579(6) 0.6173(4) 0.060(3) Uani 1 1 d .
O10 O 0.3514(14) -0.1774(7) 0.6100(5) 0.063(3) Uani 1 1 d .
O11 O 1.2680(14) -0.2706(7) 0.7214(5) 0.066(3) Uani 1 1 d .
O12 O 1.0856(15) -0.7196(7) 0.6981(5) 0.072(3) Uani 1 1 d .
O13 O 0.9019(17) -0.3746(9) 0.4770(5) 0.086(3) Uani 1 1 d D
O14 O 0.3997(15) -0.2963(7) 0.5081(5) 0.067(3) Uani 1 1 d D
N1 N 0.9569(13) 0.0130(9) 0.5911(5) 0.046(3) Uani 1 1 d .
N2 N 0.6883(14) -0.4755(8) 0.7318(5) 0.043(3) Uani 1 1 d .
C1 C 0.3748(14) 0.3499(8) 0.4430(5) 0.032(3) Uani 1 1 d .
C2 C 0.2373(16) 0.4037(9) 0.4599(6) 0.038(3) Uani 1 1 d .
C3 C 0.0663(15) 0.3632(9) 0.4445(6) 0.036(3) Uani 1 1 d .
C4 C 0.0379(13) 0.2609(8) 0.4115(5) 0.030(2) Uani 1 1 d .
C5 C 0.1759(13) 0.2040(9) 0.3946(5) 0.030(2) Uani 1 1 d .
C6 C 0.1356(13) 0.0919(8) 0.3598(5) 0.026(2) Uani 1 1 d .
C7 C 0.2830(13) 0.0133(8) 0.3641(5) 0.025(2) Uani 1 1 d .
C8 C 0.2623(14) -0.1051(9) 0.3583(5) 0.031(2) Uani 1 1 d .
C9 C 0.4095(14) -0.1704(9) 0.3565(6) 0.033(3) Uani 1 1 d .
C10 C 0.5685(16) -0.1234(9) 0.3570(7) 0.047(3) Uani 1 1 d .
C11 C 0.5902(14) -0.0079(9) 0.3635(6) 0.034(3) Uani 1 1 d .
C12 C 0.4494(13) 0.0574(8) 0.3689(5) 0.026(2) Uani 1 1 d .
C13 C 0.4811(12) 0.1832(8) 0.3813(5) 0.024(2) Uani 1 1 d .
C14 C 0.3465(13) 0.2466(8) 0.4071(5) 0.024(2) Uani 1 1 d .
C15 C 0.944(2) -0.0856(12) 0.5584(7) 0.065(4) Uani 1 1 d .
C16 C 0.891(2) -0.1795(11) 0.5846(6) 0.056(4) Uani 1 1 d .
C17 C 0.8479(14) -0.1786(10) 0.6475(5) 0.032(2) Uani 1 1 d .
C18 C 0.8554(16) -0.0753(10) 0.6790(5) 0.040(3) Uani 1 1 d .
C19 C 0.9110(17) 0.0187(11) 0.6526(6) 0.048(3) Uani 1 1 d .
C20 C 1.014(2) 0.1183(12) 0.5621(7) 0.067(5) Uani 1 1 d .
C21 C 0.7895(15) -0.2797(9) 0.6756(5) 0.034(3) Uani 1 1 d .
C22 C 0.7737(18) -0.3837(10) 0.6396(5) 0.045(3) Uani 1 1 d .
C23 C 0.7256(18) -0.4781(11) 0.6698(6) 0.049(3) Uani 1 1 d .
C24 C 0.7023(17) -0.3807(10) 0.7667(6) 0.044(3) Uani 1 1 d .
C25 C 0.7517(16) -0.2843(9) 0.7398(5) 0.039(3) Uani 1 1 d .
C26 C 0.6362(19) -0.5802(10) 0.7614(7) 0.053(4) Uani 1 1 d .
C27 C 0.5311(17) 0.1524(10) 0.6135(6) 0.043(3) Uani 1 1 d .
C28 C 0.5273(14) 0.0872(10) 0.5582(5) 0.035(3) Uani 1 1 d .
C29 C 0.4665(16) -0.0260(9) 0.5547(5) 0.035(3) Uani 1 1 d .
C30 C 0.4120(15) -0.0701(9) 0.6095(6) 0.038(3) Uani 1 1 d .
C31 C 0.4088(18) -0.0024(11) 0.6655(6) 0.050(3) Uani 1 1 d .
C32 C 0.469(2) 0.1071(10) 0.6660(6) 0.055(4) Uani 1 1 d .
C33 C 1.2262(17) -0.3813(10) 0.7146(6) 0.044(3) Uani 1 1 d .
C34 C 1.227(2) -0.4404(11) 0.6567(6) 0.052(4) Uani 1 1 d .
C35 C 1.180(2) -0.5536(11) 0.6507(6) 0.060(4) Uani 1 1 d .
C36 C 1.135(2) -0.6086(11) 0.7049(6) 0.054(4) Uani 1 1 d .
C37 C 1.1363(18) -0.5491(11) 0.7630(6) 0.050(4) Uani 1 1 d .
C38 C 1.1828(17) -0.4367(10) 0.7682(6) 0.043(3) Uani 1 1 d .
H1 H 0.2507 0.4726 0.4810 0.043 Uiso 1 1 d .
H2 H -0.0346 0.4048 0.4532 0.042 Uiso 1 1 d .
H3 H -0.0851 0.2324 0.3976 0.035 Uiso 1 1 d .
H4 H 0.3894 -0.2487 0.3517 0.038 Uiso 1 1 d .
H5 H 0.6589 -0.1709 0.3514 0.058 Uiso 1 1 d .
H6 H 0.6941 0.0274 0.3623 0.043 Uiso 1 1 d .
H7 H 0.9711 -0.0878 0.5143 0.073 Uiso 1 1 d .
H8 H 0.8809 -0.2475 0.5592 0.066 Uiso 1 1 d .
H9 H 0.8137 -0.0688 0.7188 0.052 Uiso 1 1 d .
H10 H 0.9127 0.0892 0.6733 0.056 Uiso 1 1 d .
H11 H 0.7915 -0.3852 0.5934 0.057 Uiso 1 1 d .
H12 H 0.7093 -0.5486 0.6435 0.061 Uiso 1 1 d .
H13 H 0.6749 -0.3789 0.8092 0.052 Uiso 1 1 d .
H14 H 0.7563 -0.2164 0.7643 0.047 Uiso 1 1 d .
H15 H 0.5560 0.1177 0.5173 0.038 Uiso 1 1 d .
H16 H 0.4561 -0.0703 0.5132 0.048 Uiso 1 1 d .
H17 H 0.3582 -0.0317 0.7000 0.060 Uiso 1 1 d .
H18 H 0.4596 0.1520 0.7016 0.067 Uiso 1 1 d .
H19 H 1.2489 -0.4012 0.6173 0.065 Uiso 1 1 d .
H20 H 1.1731 -0.5926 0.6080 0.074 Uiso 1 1 d .
H21 H 1.0972 -0.5848 0.7978 0.056 Uiso 1 1 d .
H22 H 1.1742 -0.3945 0.8062 0.058 Uiso 1 1 d .
H23 H 1.1062 0.1501 0.5889 0.077 Uiso 1 1 d .
H24 H 1.0339 0.1050 0.5171 0.077 Uiso 1 1 d .
H25 H 0.9144 0.1742 0.5540 0.077 Uiso 1 1 d .
H26 H 0.6054 -0.5686 0.8032 0.062 Uiso 1 1 d .
H27 H 0.5252 -0.6123 0.7317 0.062 Uiso 1 1 d .
H28 H 0.7192 -0.6368 0.7633 0.062 Uiso 1 1 d .
H29 H 0.816(4) -0.316(7) 0.472(4) 0.098 Uiso 1 1 d D
H30 H 0.925(7) -0.393(8) 0.524(4) 0.098 Uiso 1 1 d D
H31 H 0.386(7) -0.360(8) 0.534(6) 0.098 Uiso 1 1 d D
H32 H 0.282(9) -0.287(11) 0.480(7) 0.098 Uiso 1 1 d D

loop_
_atom_site_aniso_label
_atom_site_aniso_U_11
_atom_site_aniso_U_22
_atom_site_aniso_U_33
_atom_site_aniso_U_23
_atom_site_aniso_U_13
_atom_site_aniso_U_12
S1 0.0276(15) 0.0278(14) 0.0341(14) -0.0034(13) 0.0062(12) -0.0067(13)
S2 0.0270(15) 0.0321(15) 0.0335(14) -0.0058(13) 0.0089(12) -0.0037(13)
O1 0.037(5) 0.028(4) 0.041(4) -0.001(4) 0.004(4) -0.012(4)
O2 0.039(5) 0.041(5) 0.041(5) -0.016(4) -0.005(4) -0.006(4)
O3 0.032(4) 0.033(4) 0.042(4) 0.004(4) -0.007(4) 0.007(4)
O4 0.038(4) 0.045(5) 0.031(4) -0.005(4) 0.023(3) 0.002(4)
O5 0.029(4) 0.045(5) 0.036(4) -0.018(4) -0.002(3) -0.007(4)
O6 0.038(5) 0.023(4) 0.059(5) 0.006(3) 0.008(4) 0.000(4)
O7 0.020(4) 0.041(4) 0.042(4) -0.007(4) -0.004(3) -0.003(4)
O8 0.030(4) 0.037(4) 0.054(5) 0.000(4) 0.021(4) -0.006(4)
O9 0.100(8) 0.036(5) 0.044(5) -0.019(4) 0.019(5) -0.023(5)
O10 0.092(7) 0.020(4) 0.077(7) 0.008(4) 0.018(6) -0.014(5)
O11 0.091(8) 0.042(5) 0.059(6) 0.000(4) 0.005(6) -0.020(5)
O12 0.130(10) 0.031(5) 0.061(6) -0.011(4) 0.036(6) -0.023(6)
O13 0.115(9) 0.069(7) 0.087(7) -0.036(6) 0.056(7) -0.042(7)
O14 0.094(8) 0.037(5) 0.060(6) -0.003(4) -0.008(6) 0.011(5)
N1 0.044(7) 0.052(7) 0.044(6) 0.007(5) 0.012(5) -0.002(6)
N2 0.043(6) 0.039(6) 0.045(6) -0.007(5) 0.006(5) -0.011(5)
C1 0.035(6) 0.026(6) 0.033(6) 0.002(5) 0.004(5) 0.004(5)
C2 0.042(8) 0.028(6) 0.047(7) -0.004(5) 0.016(6) -0.002(6)
C3 0.029(7) 0.030(6) 0.056(7) -0.005(5) 0.023(6) 0.004(5)
C4 0.021(6) 0.032(6) 0.037(6) 0.004(5) 0.010(5) -0.005(5)
C5 0.026(6) 0.037(6) 0.026(5) 0.010(5) 0.005(5) 0.010(5)
C6 0.026(5) 0.024(5) 0.028(5) 0.014(4) 0.006(5) 0.007(5)
C7 0.024(5) 0.031(6) 0.020(5) 0.001(4) 0.003(4) -0.007(5)
C8 0.028(6) 0.034(6) 0.032(6) -0.011(5) 0.010(5) -0.014(5)
C9 0.022(6) 0.033(6) 0.047(7) -0.005(5) 0.013(5) -0.001(5)
C10 0.032(7) 0.035(6) 0.073(9) -0.011(6) 0.010(6) -0.003(6)
C11 0.026(6) 0.035(6) 0.044(6) -0.007(6) 0.012(5) 0.000(5)
C12 0.019(5) 0.033(6) 0.024(5) -0.008(4) 0.001(4) 0.006(5)
C13 0.021(5) 0.029(6) 0.023(5) -0.002(4) 0.004(4) 0.006(5)
C14 0.017(5) 0.028(5) 0.023(5) 0.004(4) -0.006(4) 0.000(4)
C15 0.097(13) 0.052(8) 0.052(8) 0.000(7) 0.030(9) 0.010(9)
C16 0.090(11) 0.039(8) 0.046(8) 0.002(6) 0.035(8) -0.004(8)
C17 0.025(5) 0.040(6) 0.032(6) -0.014(5) 0.007(5) 0.006(5)
C18 0.045(7) 0.036(7) 0.034(6) 0.001(5) -0.002(6) -0.005(6)
C19 0.050(8) 0.052(8) 0.041(7) -0.004(6) 0.007(6) 0.005(7)
C20 0.083(12) 0.067(10) 0.054(8) 0.026(8) 0.017(8) -0.006(9)
C21 0.034(7) 0.034(6) 0.034(6) -0.006(5) 0.008(5) 0.002(5)
C22 0.072(9) 0.051(8) 0.011(5) -0.013(5) 0.004(6) -0.010(7)
C23 0.064(9) 0.054(8) 0.026(6) -0.023(6) 0.002(6) -0.001(7)
C24 0.054(8) 0.043(7) 0.035(7) 0.007(6) 0.012(6) -0.005(6)
C25 0.062(9) 0.026(6) 0.032(6) -0.009(5) 0.020(6) 0.001(6)
C26 0.069(10) 0.031(7) 0.064(9) 0.009(6) 0.022(7) 0.004(7)
C27 0.038(7) 0.046(8) 0.042(7) 0.005(6) 0.002(6) -0.002(6)
C28 0.034(6) 0.043(7) 0.027(5) 0.014(5) 0.007(5) 0.007(6)
C29 0.052(8) 0.027(6) 0.031(6) -0.004(5) 0.019(6) -0.006(6)
C30 0.038(7) 0.034(7) 0.042(7) 0.020(5) 0.011(6) 0.005(5)
C31 0.062(9) 0.062(8) 0.032(6) 0.001(6) 0.019(6) -0.020(8)
C32 0.095(12) 0.037(7) 0.039(7) -0.004(6) 0.031(8) 0.001(7)
C33 0.037(7) 0.039(7) 0.052(8) -0.005(6) -0.003(6) -0.009(6)
C34 0.075(10) 0.050(8) 0.032(6) 0.005(6) 0.017(7) 0.002(7)
C35 0.108(13) 0.046(8) 0.035(7) 0.000(6) 0.031(8) -0.011(8)
C36 0.086(11) 0.049(9) 0.034(7) 0.005(6) 0.031(7) 0.006(8)
C37 0.052(9) 0.059(9) 0.037(7) 0.011(6) 0.003(6) -0.003(7)
C38 0.055(8) 0.037(7) 0.037(6) 0.011(5) 0.005(6) -0.016(6)

loop_
_atom_type_symbol
_atom_type_description
_atom_type_scat_dispersion_real
_atom_type_scat_dispersion_imag
_atom_type_scat_source
S S 0.1246 0.1234 'International Tables Vol C Tables 4.2.6.8 and 6.1.1.4'
C C 0.0033 0.0016 'International Tables Vol C Tables 4.2.6.8 and 6.1.1.4'
O O 0.0106 0.0060 'International Tables Vol C Tables 4.2.6.8 and 6.1.1.4'
N N 0.0061 0.0033 'International Tables Vol C Tables 4.2.6.8 and 6.1.1.4'
H H 0.0000 0.0000 'International Tables Vol C Tables 4.2.6.8 and 6.1.1.4'

loop_
_geom_angle_atom_site_label_1
_geom_angle_atom_site_label_2
_geom_angle_atom_site_label_3
_geom_angle
O1 S1 O3 114.7(5)
O1 S1 O2 111.7(5)
O3 S1 O2 111.9(5)
O1 S1 C1 109.2(5)
O3 S1 C1 104.9(5)
O2 S1 C1 103.7(5)
O4 S2 O5 114.8(4)
O4 S2 O6 113.1(5)
O5 S2 O6 110.2(4)
O4 S2 C8 107.7(5)
O5 S2 C8 106.4(5)
O6 S2 C8 103.8(5)
H29 O13 H30 105(5)
H31 O14 H32 103(6)
C15 N1 C19 119.2(12)
C15 N1 C20 122.4(11)
C19 N1 C20 118.3(11)
C24 N2 C23 120.5(11)
C24 N2 C26 120.1(10)
C23 N2 C26 119.4(10)
C2 C1 C14 119.4(10)
C2 C1 S1 117.1(8)
C14 C1 S1 123.5(8)
C1 C2 C3 123.5(10)
C1 C2 H1 121.2
C3 C2 H1 115.2
C4 C3 C2 117.7(10)
C4 C3 H2 118.5
C2 C3 H2 123.7
C5 C4 C3 119.8(10)
C5 C4 H3 121.2
C3 C4 H3 118.9
C4 C5 C14 122.9(10)
C4 C5 C6 116.9(9)
C14 C5 C6 120.3(9)
O7 C6 C7 123.9(10)
O7 C6 C5 119.6(9)
C7 C6 C5 116.5(9)
C12 C7 C8 118.1(9)
C12 C7 C6 118.3(9)
C8 C7 C6 123.4(10)
C9 C8 C7 118.3(10)
C9 C8 S2 118.1(8)
C7 C8 S2 122.7(8)
C10 C9 C8 121.8(10)
C10 C9 H4 122.5
C8 C9 H4 115.5
C9 C10 C11 120.1(11)
C9 C10 H5 117.7
C11 C10 H5 122.2
C12 C11 C10 119.0(11)
C12 C11 H6 118.1
C10 C11 H6 122.8
C11 C12 C7 122.4(9)
C11 C12 C13 117.6(9)
C7 C12 C13 120.0(9)
O8 C13 C14 122.8(9)
O8 C13 C12 120.1(9)
C14 C13 C12 117.2(8)
C5 C14 C1 116.6(9)
C5 C14 C13 118.1(9)
C1 C14 C13 125.2(9)
N1 C15 C16 122.0(12)
N1 C15 H7 118.5
C16 C15 H7 119.5
C15 C16 C17 120.9(12)
C15 C16 H8 119.5
C17 C16 H8 119.6
C18 C17 C16 116.0(11)
C18 C17 C21 123.0(9)
C16 C17 C21 120.9(10)
C19 C18 C17 122.6(11)
C19 C18 H9 118.2
C17 C18 H9 119.1
C18 C19 N1 119.1(12)
C18 C19 H10 122.6(13)
N1 C19 H10 118.1
N1 C20 H23 112.7
N1 C20 H24 110.7
H23 C20 H24 112.5
N1 C20 H25 109.3
H23 C20 H25 108.6
H24 C20 H25 102.6
C25 C21 C22 115.5(10)
C25 C21 C17 123.1(9)
C22 C21 C17 121.3(10)
C23 C22 C21 119.0(9)
C23 C22 H11 121.4
C21 C22 H11 119.5
N2 C23 C22 122.0(10)
N2 C23 H12 119.7
C22 C23 H12 118.1
N2 C24 C25 120.2(10)
N2 C24 H13 120.3
C25 C24 H13 119.5
C24 C25 C21 122.7(10)
C24 C25 H14 119.6
C21 C25 H14 117.7
N2 C26 H26 112.8
N2 C26 H27 110.3
H26 C26 H27 104.1
N2 C26 H28 112.4
H26 C26 H28 111.9
H27 C26 H28 104.7
O9 C27 C28 121.5(11)
O9 C27 C32 120.7(12)
C28 C27 C32 117.9(11)
C27 C28 C29 122.1(10)
C27 C28 H15 121.5
C29 C28 H15 116.3
C30 C29 C28 118.4(10)
C30 C29 H16 120.3
C28 C29 H16 121.2
O10 C30 C29 121.9(11)
O10 C30 C31 118.0(10)
C29 C30 C31 119.9(11)
C32 C31 C30 119.0(11)
C32 C31 H17 122.7
C30 C31 H17 118.2
C27 C32 C31 122.6(11)
C27 C32 H18 119.0
C31 C32 H18 118.2
O11 C33 C34 122.9(12)
O11 C33 C38 118.6(11)
C34 C33 C38 118.6(11)
C33 C34 C35 121.7(11)
C33 C34 H19 119.5
C35 C34 H19 118.6
C36 C35 C34 119.3(11)
C36 C35 H20 120.2
C34 C35 H20 120.3
C37 C36 O12 122.3(11)
C37 C36 C35 118.7(12)
O12 C36 C35 119.0(11)
C36 C37 C38 121.2(12)
C36 C37 H21 118.2
C38 C37 H21 120.5
C33 C38 C37 120.5(12)
C33 C38 H22 117.9
C37 C38 H22 121.3

loop_
_geom_bond_atom_site_label_1
_geom_bond_atom_site_label_2
_geom_bond_distance
S1 O1 1.454(8)
S1 O3 1.455(7)
S1 O2 1.472(8)
S1 C1 1.794(11)
S2 O4 1.431(7)
S2 O5 1.464(7)
S2 O6 1.476(7)
S2 C8 1.777(11)
O7 C6 1.202(12)
O8 C13 1.209(12)
O9 C27 1.353(13)
O10 C30 1.365(13)
O11 C33 1.359(13)
O12 C36 1.378(15)
O13 H29 0.96(4)
O13 H30 0.96(8)
O14 H31 0.95(9)
O14 H32 0.99(5)
N1 C15 1.345(17)
N1 C19 1.372(15)
N1 C20 1.496(17)
N2 C24 1.327(14)
N2 C23 1.354(15)
N2 C26 1.478(15)
C1 C2 1.357(15)
C1 C14 1.426(14)
C2 C3 1.398(16)
C2 H1 0.922
C3 C4 1.387(15)
C3 H2 0.979
C4 C5 1.378(14)
C4 H3 1.006
C5 C14 1.404(14)
C5 C6 1.515(15)
C6 C7 1.476(14)
C7 C12 1.390(14)
C7 C8 1.422(14)
C8 C9 1.397(15)
C9 C10 1.364(16)
C9 H4 0.948
C10 C11 1.389(15)
C10 H5 0.932
C11 C12 1.372(14)
C11 H6 0.921
C12 C13 1.532(14)
C13 C14 1.477(14)
C15 C16 1.341(18)
C15 H7 0.964
C16 C17 1.390(15)
C16 H8 0.956
C17 C18 1.384(15)
C17 C21 1.447(16)
C18 C19 1.353(17)
C18 H9 0.936
C19 H10 0.940
C20 H23 0.893
C20 H24 0.972
C20 H25 1.015
C21 C25 1.400(15)
C21 C22 1.433(15)
C22 C23 1.371(17)
C22 H11 0.979
C23 H12 0.990
C24 C25 1.361(15)
C24 H13 0.934
C25 H14 0.947
C26 H26 0.940
C26 H27 1.025
C26 H28 0.932
C27 C28 1.363(16)
C27 C32 1.371(17)
C28 C29 1.427(15)
C28 H15 0.976
C29 C30 1.377(15)
C29 H16 0.985
C30 C31 1.401(17)
C31 C32 1.387(17)
C31 H17 0.941
C32 H18 0.916
C33 C34 1.374(17)
C33 C38 1.376(16)
C34 C35 1.397(17)
C34 H19 0.974
C35 C36 1.390(16)
C35 H20 0.976
C36 C37 1.378(17)
C37 C38 1.387(16)
C37 H21 0.930
C38 H22 0.937

loop_
_geom_torsion_atom_site_label_1
_geom_torsion_atom_site_label_2
_geom_torsion_atom_site_label_3
_geom_torsion_atom_site_label_4
_geom_torsion
O1 S1 C1 C2 -107.0(9)
O3 S1 C1 C2 129.7(9)
O2 S1 C1 C2 12.2(10)
O1 S1 C1 C14 75.6(9)
O3 S1 C1 C14 -47.8(9)
O2 S1 C1 C14 -165.3(8)
C14 C1 C2 C3 0.4(17)
S1 C1 C2 C3 -177.1(9)
C1 C2 C3 C4 1.7(17)
C2 C3 C4 C5 -0.7(16)
C3 C4 C5 C14 -2.3(16)
C3 C4 C5 C6 178.9(9)
C4 C5 C6 O7 23.6(14)
C14 C5 C6 O7 -155.2(10)
C4 C5 C6 C7 -158.0(9)
C14 C5 C6 C7 23.2(13)
O7 C6 C7 C12 148.2(10)
C5 C6 C7 C12 -30.1(13)
O7 C6 C7 C8 -26.7(16)
C5 C6 C7 C8 155.0(9)
C12 C7 C8 C9 -1.0(15)
C6 C7 C8 C9 173.9(9)
C12 C7 C8 S2 168.3(7)
C6 C7 C8 S2 -16.7(15)
O4 S2 C8 C9 139.3(9)
O5 S2 C8 C9 -97.2(9)
O6 S2 C8 C9 19.1(10)
O4 S2 C8 C7 -30.1(10)
O5 S2 C8 C7 93.4(9)
O6 S2 C8 C7 -150.3(9)
C7 C8 C9 C10 -3.3(17)
S2 C8 C9 C10 -173.1(10)
C8 C9 C10 C11 4(2)
C9 C10 C11 C12 -1(2)
C10 C11 C12 C7 -3.8(18)
C10 C11 C12 C13 175.5(10)
C8 C7 C12 C11 4.6(15)
C6 C7 C12 C11 -170.6(10)
C8 C7 C12 C13 -174.7(9)
C6 C7 C12 C13 10.1(14)
C11 C12 C13 O8 17.8(15)
C7 C12 C13 O8 -162.9(9)
C11 C12 C13 C14 -162.0(9)
C7 C12 C13 C14 17.3(13)
C4 C5 C14 C1 4.3(14)
C6 C5 C14 C1 -177.0(9)
C4 C5 C14 C13 -174.6(10)
C6 C5 C14 C13 4.2(13)
C2 C1 C14 C5 -3.3(14)
S1 C1 C14 C5 174.1(7)
C2 C1 C14 C13 175.5(10)
S1 C1 C14 C13 -7.2(14)
O8 C13 C14 C5 156.0(10)
C12 C13 C14 C5 -24.2(12)
O8 C13 C14 C1 -22.7(15)
C12 C13 C14 C1 157.1(9)
C19 N1 C15 C16 -1(2)
C20 N1 C15 C16 -179.4(14)
N1 C15 C16 C17 0(2)
C15 C16 C17 C18 3(2)
C15 C16 C17 C21 179.6(14)
C16 C17 C18 C19 -3.8(18)
C21 C17 C18 C19 179.7(11)
C17 C18 C19 N1 2.1(19)
C15 N1 C19 C18 0.5(19)
C20 N1 C19 C18 178.7(12)
C18 C17 C21 C25 -6.4(18)
C16 C17 C21 C25 177.2(13)
C18 C17 C21 C22 176.2(12)
C16 C17 C21 C22 -0.2(17)
C25 C21 C22 C23 -0.5(18)
C17 C21 C22 C23 177.0(12)
C24 N2 C23 C22 -2(2)
C26 N2 C23 C22 179.6(12)
C21 C22 C23 N2 2(2)
C23 N2 C24 C25 1(2)
C26 N2 C24 C25 179.5(12)
N2 C24 C25 C21 0(2)
C22 C21 C25 C24 -0.3(18)
C17 C21 C25 C24 -177.8(11)
O9 C27 C28 C29 177.1(11)
C32 C27 C28 C29 -1.9(19)
C27 C28 C29 C30 -0.7(18)
C28 C29 C30 O10 179.7(11)
C28 C29 C30 C31 3.3(18)
O10 C30 C31 C32 -179.7(13)
C29 C30 C31 C32 -3(2)
O9 C27 C32 C31 -176.9(14)
C28 C27 C32 C31 2(2)
C30 C31 C32 C27 0(2)
O11 C33 C34 C35 -178.9(14)
C38 C33 C34 C35 2(2)
C33 C34 C35 C36 -1(2)
C34 C35 C36 C37 1(2)
C34 C35 C36 O12 178.4(14)
O12 C36 C37 C38 -178.4(13)
C35 C36 C37 C38 -1(2)
O11 C33 C38 C37 178.9(13)
C34 C33 C38 C37 -2(2)
C36 C37 C38 C33 1(2)
